data_4518611
loop_
_publ_author_name
'Liu, Yuexin'
'Jiao, Yang'
'Luo, Huajun'
'Huang, Nianyu'
'Lai, Mengnan'
'Zou, Kun'
'Yao, Hui'

_publ_section_title
;
 Catalyst-Controlled Regiodivergent Synthesis of 1- and 3-Thiosugars with
 High Stereoselectivity and Chemoselectivity
;
_journal_name_full 'ACS Catalysis'
_journal_page_first 5287
_journal_page_last 5293
_journal_paper_doi 10.1021/acscatal.1c00225
_journal_year 2021
_chemical_absolute_configuration ad
_chemical_formula_moiety 'C18 H18 O4 S'
_chemical_formula_sum 'C18 H18 O4 S'
_chemical_formula_weight 330.38
_space_group_crystal_system monoclinic
_space_group_IT_number 4
_space_group_name_Hall 'P 2yb'
_space_group_name_H-M_alt 'P 1 21 1'
_atom_sites_solution_hydrogens geom
_atom_sites_solution_primary dual
_audit_creation_date 2020-07-22
_audit_creation_method
;
Olex2 1.3
(compiled 2020.07.16 svn.r6f6c53a7 for OlexSys, GUI svn.r6139)
;
_cell_angle_alpha 90
_cell_angle_beta 115.284(4)
_cell_angle_gamma 90
_cell_formula_units_Z 2
_cell_length_a 12.2212(4)
_cell_length_b 5.7554(2)
_cell_length_c 12.4922(5)
_cell_measurement_reflns_used 6875
_cell_measurement_temperature 99.9(4)
_cell_measurement_theta_max 73.2550
_cell_measurement_theta_min 3.8800
_cell_volume 794.50(6)
_computing_cell_refinement 'CrysAlisPro 1.171.38.43f (Rigaku OD, 2015)'
_computing_data_collection 'CrysAlisPro 1.171.38.43f (Rigaku OD, 2015)'
_computing_data_reduction 'CrysAlisPro 1.171.38.43f (Rigaku OD, 2015)'
_computing_molecular_graphics 'Olex2 1.3 (Dolomanov et al., 2009)'
_computing_publication_material 'Olex2 1.3 (Dolomanov et al., 2009)'
_computing_structure_refinement 'SHELXL 2018/3 (Sheldrick, 2015)'
_computing_structure_solution 'SHELXT  (Sheldrick, 2015)'
_diffrn_ambient_environment N~2~
_diffrn_ambient_temperature 99.9(4)
_diffrn_detector 'CCD plate'
_diffrn_detector_area_resol_mean 5.2684
_diffrn_detector_type AtlasS2
_diffrn_measured_fraction_theta_full 1.000
_diffrn_measured_fraction_theta_max 0.988
_diffrn_measurement_details
;
List of Runs (angles in degrees, time in seconds):

  # Type    Start    End  Width  t~exp~   \w     \q     \k     \f   Frames
--------------------------------------------------------------------------
  1  \w   -113.00 -13.00   1.00    1.00    --  -40.98 -57.00 -30.00  100
  2  \w   -115.00 -16.00   1.00    1.00    --  -40.98 -38.00   0.00   99
  3  \w   -113.00 -13.00   1.00    1.00    --  -40.98 -57.00  30.00  100
  4  \w    -47.00 129.00   1.00    1.00    --   40.98   0.00 -30.00  176
  5  \w     23.00  97.00   1.00    1.00    --   40.98-125.00 150.00   74
  6  \w     74.00 178.00   1.00    1.00    --  106.95  77.00  30.00  104
  7  \w     34.00 121.00   1.00    1.00    --  106.95-125.00-180.00   87
  8  \w     25.00 109.00   1.00    1.00    --  106.95 -95.00-180.00   84
  9  \w     74.00 178.00   1.00    1.00    --  106.95  77.00   0.00  104
 10  \w     74.00 178.00   1.00    1.00    --  106.95  77.00  60.00  104
 11  \w     81.00 178.00   1.00    1.00    --  106.95  45.00  30.00   97
 12  \w     78.00 178.00   1.00    1.00    --  106.95  61.00  90.00  100
 13  \w     78.00 178.00   1.00    1.00    --  106.95  61.00   0.00  100
 14  \w     94.00 178.00   1.00    1.00    --  106.95 125.00-180.00   84
 15  \w     74.00 178.00   1.00    3.00    --  106.95  77.00 -30.00  104
 16  \w     78.00 178.00   1.00    3.00    --  106.95  61.00 -30.00  100
 17  \w     78.00 178.00   1.00    3.00    --  106.95  61.00  60.00  100
 18  \w     74.00 178.00   1.00    3.00    --  106.95  77.00 -60.00  104
 19  \w     81.00 157.00   1.00    3.00    --  106.95  45.00   0.00   76
;
_diffrn_measurement_device 'four-circle diffractometer'
_diffrn_measurement_device_type 'SuperNova, Dual, Cu at zero, AtlasS2'
_diffrn_measurement_method '\w scans'
_diffrn_orient_matrix_type 'CrysAlisPro convention (1999,Acta A55,543-557)'
_diffrn_orient_matrix_UB_11 0.1316438000
_diffrn_orient_matrix_UB_12 0.0813989000
_diffrn_orient_matrix_UB_13 0.0393579000
_diffrn_orient_matrix_UB_21 -0.0260411000
_diffrn_orient_matrix_UB_22 0.0469255000
_diffrn_orient_matrix_UB_23 -0.1299470000
_diffrn_orient_matrix_UB_31 -0.0379677000
_diffrn_orient_matrix_UB_32 0.2508765000
_diffrn_orient_matrix_UB_33 0.0115290000
_diffrn_radiation_monochromator mirror
_diffrn_radiation_probe x-ray
_diffrn_radiation_type 'Cu K\a'
_diffrn_radiation_wavelength 1.54184
_diffrn_reflns_av_R_equivalents 0.0639
_diffrn_reflns_av_unetI/netI 0.0435
_diffrn_reflns_Laue_measured_fraction_full 1.000
_diffrn_reflns_Laue_measured_fraction_max 0.988
_diffrn_reflns_limit_h_max 13
_diffrn_reflns_limit_h_min -15
_diffrn_reflns_limit_k_max 7
_diffrn_reflns_limit_k_min -6
_diffrn_reflns_limit_l_max 15
_diffrn_reflns_limit_l_min -14
_diffrn_reflns_number 8960
_diffrn_reflns_point_group_measured_fraction_full 0.942
_diffrn_reflns_point_group_measured_fraction_max 0.921
_diffrn_reflns_theta_full 67.684
_diffrn_reflns_theta_max 73.433
_diffrn_reflns_theta_min 3.913
_diffrn_source 'micro-focus sealed X-ray tube'
_diffrn_source_type 'SuperNova (Cu) X-ray Source'
_exptl_absorpt_coefficient_mu 1.968
_exptl_absorpt_correction_T_max 1.00000
_exptl_absorpt_correction_T_min 0.73124
_exptl_absorpt_correction_type multi-scan
_exptl_absorpt_process_details
;
CrysAlisPro 1.171.38.43f (Rigaku Oxford Diffraction, 2015)
Empirical absorption correction using spherical harmonics,
 implemented in SCALE3 ABSPACK scaling algorithm.
;
_exptl_crystal_colour colourless
_exptl_crystal_colour_primary colourless
_exptl_crystal_density_diffrn 1.381
_exptl_crystal_description needle
_exptl_crystal_F_000 348
_exptl_crystal_size_max 0.13
_exptl_crystal_size_mid 0.12
_exptl_crystal_size_min 0.11
_refine_diff_density_max 0.587
_refine_diff_density_min -0.436
_refine_diff_density_rms 0.082
_refine_ls_abs_structure_details
;
 Flack x determined using 1113 quotients [(I+)-(I-)]/[(I+)+(I-)]
 (Parsons, Flack and Wagner, Acta Cryst. B69 (2013) 249-259).
;
_refine_ls_abs_structure_Flack 0.10(3)
_refine_ls_extinction_method none
_refine_ls_goodness_of_fit_ref 1.049
_refine_ls_hydrogen_treatment constr
_refine_ls_matrix_type full
_refine_ls_number_parameters 210
_refine_ls_number_reflns 2938
_refine_ls_number_restraints 1
_refine_ls_restrained_S_all 1.048
_refine_ls_R_factor_all 0.0536
_refine_ls_R_factor_gt 0.0530
_refine_ls_shift/su_max 0.000
_refine_ls_shift/su_mean 0.000
_refine_ls_structure_factor_coef Fsqd
_refine_ls_weighting_details 'w=1/[\s^2^(Fo^2^)+(0.1228P)^2^] where P=(Fo^2^+2Fc^2^)/3'
_refine_ls_weighting_scheme calc
_refine_ls_wR_factor_gt 0.1493
_refine_ls_wR_factor_ref 0.1503
_reflns_Friedel_coverage 0.687
_reflns_Friedel_fraction_full 0.870
_reflns_Friedel_fraction_max 0.838
_reflns_number_gt 2864
_reflns_number_total 2938
_reflns_threshold_expression 'I > 2\s(I)'
_cod_data_source_file cs1c00225_si_002.cif
_cod_data_source_block lyx-59
_cod_original_cell_volume 794.51(5)
_cod_database_code 4518611
_shelx_shelxl_version_number 2018/3
_shelx_space_group_comment
;
The symmetry employed for this shelxl refinement is uniquely defined
by the following loop, which should always be used as a source of
symmetry information in preference to the above space-group names.
They are only intended as comments.
;
_reflns_odcompleteness_completeness 100.00
_reflns_odcompleteness_iscentric 1
_reflns_odcompleteness_theta 66.97
_olex2_refinement_description
;
1. Fixed Uiso
 At 1.2 times of:
  All C(H) groups, All C(H,H) groups
 At 1.5 times of:
  All C(H,H,H) groups, All O(H) groups
2.a Ternary CH refined with riding coordinates:
 C11(H11), C14(H14), C15(H15)
2.b Secondary CH2 refined with riding coordinates:
 C16(H16A,H16B)
2.c Aromatic/amide H refined with riding coordinates:
 C2(H2A), C3(H3), C6(H6), C7(H7), C8(H8), C9(H9), C10(H10), C12(H12), C13(H13)
2.d Idealised Me refined as rotating group:
 C18(H18A,H18B,H18C)
2.e Idealised tetrahedral OH refined as rotating group:
 O2(H2)
;
_olex2_submission_special_instructions 'No special instructions were received'
_oxdiff_exptl_absorpt_empirical_details
;
Empirical correction (ABSPACK) includes:
- Absorption correction using spherical harmonics
- Frame scaling
;
_oxdiff_exptl_absorpt_empirical_full_max 1.389
_oxdiff_exptl_absorpt_empirical_full_min 0.598

loop_
_space_group_symop_operation_xyz
'x, y, z'
'-x, y+1/2, -z'

loop_
_atom_site_label
_atom_site_type_symbol
_atom_site_fract_x
_atom_site_fract_y
_atom_site_fract_z
_atom_site_U_iso_or_equiv
_atom_site_adp_type
_atom_site_occupancy
_atom_site_site_symmetry_order
_atom_site_calc_flag
_atom_site_refinement_flags_posn
_atom_site_refinement_flags_adp
_atom_site_refinement_flags_occupancy
_atom_site_disorder_assembly
_atom_site_disorder_group
S1 S 0.64189(6) 0.01099(16) 0.61770(6) 0.0254(3) Uani 1 1 d . . . . .
O1 O 0.66401(19) 0.3025(5) 0.79074(19) 0.0237(6) Uani 1 1 d . . . . .
O2 O 0.5979(2) 0.2135(6) 0.9997(2) 0.0384(7) Uani 1 1 d . . . . .
H2 H 0.655248 0.142600 0.997877 0.058 Uiso 1 1 calc R U . . .
O3 O 0.7785(2) 0.7050(6) 0.8903(2) 0.0336(6) Uani 1 1 d . . . . .
O4 O 0.8246(2) 0.9882(7) 1.0256(2) 0.0413(7) Uani 1 1 d . . . . .
C1 C 0.7178(3) 0.1982(7) 0.5581(3) 0.0247(7) Uani 1 1 d . . . . .
C2 C 0.7684(3) 0.4127(7) 0.6117(3) 0.0257(7) Uani 1 1 d . . . . .
H2A H 0.761212 0.460903 0.679429 0.031 Uiso 1 1 calc R U . . .
C3 C 0.8274(3) 0.5481(7) 0.5643(3) 0.0256(8) Uani 1 1 d . . . . .
H3 H 0.859563 0.689608 0.599799 0.031 Uiso 1 1 calc R U . . .
C4 C 0.8412(2) 0.4774(7) 0.4609(3) 0.0230(7) Uani 1 1 d . . . . .
C5 C 0.7926(3) 0.2612(7) 0.4091(3) 0.0230(7) Uani 1 1 d . . . . .
C6 C 0.7299(3) 0.1232(7) 0.4588(3) 0.0224(7) Uani 1 1 d . . . . .
H6 H 0.696715 -0.018381 0.424292 0.027 Uiso 1 1 calc R U . . .
C7 C 0.8073(3) 0.1889(7) 0.3066(3) 0.0269(8) Uani 1 1 d . . . . .
H7 H 0.775623 0.047487 0.270746 0.032 Uiso 1 1 calc R U . . .
C8 C 0.8683(3) 0.3282(8) 0.2613(3) 0.0296(8) Uani 1 1 d . . . . .
H8 H 0.878690 0.278850 0.195380 0.036 Uiso 1 1 calc R U . . .
C9 C 0.9150(3) 0.5432(8) 0.3124(3) 0.0297(9) Uani 1 1 d . . . . .
H9 H 0.955213 0.635740 0.279621 0.036 Uiso 1 1 calc R U . . .
C10 C 0.9021(3) 0.6188(7) 0.4106(3) 0.0259(7) Uani 1 1 d . . . . .
H10 H 0.933223 0.762283 0.444021 0.031 Uiso 1 1 calc R U . . .
C11 C 0.5744(3) 0.2168(7) 0.6811(3) 0.0243(7) Uani 1 1 d . . . . .
H11 H 0.540675 0.346947 0.626161 0.029 Uiso 1 1 calc R U . . .
C12 C 0.4740(3) 0.0985(8) 0.7002(3) 0.0292(8) Uani 1 1 d . . . . .
H12 H 0.424016 -0.006957 0.644292 0.035 Uiso 1 1 calc R U . . .
C13 C 0.4560(3) 0.1426(8) 0.7957(3) 0.0316(8) Uani 1 1 d . . . . .
H13 H 0.395640 0.061417 0.806509 0.038 Uiso 1 1 calc R U . . .
C14 C 0.5288(3) 0.3179(8) 0.8867(3) 0.0331(8) Uani 1 1 d . . . . .
H14 H 0.471782 0.426448 0.896164 0.040 Uiso 1 1 calc R U . . .
C15 C 0.6075(3) 0.4575(7) 0.8422(3) 0.0265(8) Uani 1 1 d . . . . .
H15 H 0.556325 0.567628 0.781668 0.032 Uiso 1 1 calc R U . . .
C16 C 0.7061(4) 0.5894(8) 0.9402(3) 0.0346(9) Uani 1 1 d . . . . .
H16A H 0.671143 0.702520 0.974087 0.042 Uiso 1 1 calc R U . . .
H16B H 0.755942 0.483355 1.002283 0.042 Uiso 1 1 calc R U . . .
C17 C 0.8364(3) 0.8983(8) 0.9434(3) 0.0307(8) Uani 1 1 d . . . . .
C18 C 0.9181(3) 0.9846(9) 0.8914(3) 0.0371(9) Uani 1 1 d . . . . .
H18A H 1.000803 0.963569 0.947342 0.056 Uiso 1 1 calc R U . . .
H18B H 0.902942 1.146716 0.872767 0.056 Uiso 1 1 calc R U . . .
H18C H 0.903187 0.899233 0.820453 0.056 Uiso 1 1 calc R U . . .

loop_
_atom_site_aniso_label
_atom_site_aniso_U_11
_atom_site_aniso_U_22
_atom_site_aniso_U_33
_atom_site_aniso_U_23
_atom_site_aniso_U_13
_atom_site_aniso_U_12
S1 0.0300(4) 0.0225(5) 0.0296(4) -0.0027(3) 0.0182(3) -0.0031(3)
O1 0.0240(10) 0.0268(15) 0.0226(10) -0.0028(10) 0.0121(9) 0.0001(10)
O2 0.0445(14) 0.045(2) 0.0337(13) 0.0040(13) 0.0241(11) -0.0030(13)
O3 0.0412(13) 0.0316(17) 0.0342(13) -0.0071(12) 0.0220(11) -0.0114(12)
O4 0.0467(14) 0.040(2) 0.0373(13) -0.0139(14) 0.0177(11) -0.0085(14)
C1 0.0230(13) 0.025(2) 0.0283(15) -0.0004(14) 0.0133(12) 0.0012(13)
C2 0.0269(13) 0.026(2) 0.0269(15) -0.0030(15) 0.0137(12) -0.0003(14)
C3 0.0244(13) 0.025(2) 0.0286(15) -0.0046(13) 0.0126(12) -0.0031(12)
C4 0.0175(11) 0.026(2) 0.0268(14) 0.0027(14) 0.0106(10) 0.0029(12)
C5 0.0205(12) 0.025(2) 0.0253(15) 0.0011(14) 0.0112(11) 0.0035(13)
C6 0.0225(12) 0.0167(18) 0.0288(15) -0.0018(14) 0.0117(12) -0.0005(12)
C7 0.0251(13) 0.030(2) 0.0271(15) 0.0006(15) 0.0123(12) 0.0022(14)
C8 0.0288(15) 0.034(2) 0.0303(17) 0.0019(16) 0.0171(14) 0.0056(15)
C9 0.0272(13) 0.035(3) 0.0333(16) 0.0064(16) 0.0192(13) 0.0035(15)
C10 0.0214(13) 0.025(2) 0.0332(16) 0.0026(15) 0.0136(13) 0.0025(13)
C11 0.0244(13) 0.026(2) 0.0243(14) -0.0001(14) 0.0121(12) -0.0016(14)
C12 0.0240(14) 0.030(2) 0.0358(17) -0.0033(15) 0.0146(13) -0.0050(13)
C13 0.0291(15) 0.033(2) 0.0412(19) -0.0013(16) 0.0230(14) -0.0057(15)
C14 0.0357(16) 0.034(2) 0.0397(18) -0.0023(18) 0.0259(15) -0.0017(17)
C15 0.0325(14) 0.023(2) 0.0302(15) -0.0020(14) 0.0197(13) 0.0007(13)
C16 0.0477(19) 0.031(2) 0.0324(17) -0.0081(16) 0.0241(16) -0.0123(18)
C17 0.0303(14) 0.027(2) 0.0305(16) -0.0034(15) 0.0089(13) -0.0005(15)
C18 0.0304(14) 0.036(3) 0.0414(19) -0.0023(19) 0.0124(14) -0.0102(16)

loop_
_atom_type_symbol
_atom_type_description
_atom_type_scat_dispersion_real
_atom_type_scat_dispersion_imag
_atom_type_scat_source
C C 0.0181 0.0091 'International Tables Vol C Tables 4.2.6.8 and 6.1.1.4'
H H 0.0000 0.0000 'International Tables Vol C Tables 4.2.6.8 and 6.1.1.4'
O O 0.0492 0.0322 'International Tables Vol C Tables 4.2.6.8 and 6.1.1.4'
S S 0.3331 0.5567 'International Tables Vol C Tables 4.2.6.8 and 6.1.1.4'

loop_
_geom_angle_atom_site_label_1
_geom_angle_atom_site_label_2
_geom_angle_atom_site_label_3
_geom_angle
_geom_angle_site_symmetry_1
_geom_angle_site_symmetry_3
_geom_angle_publ_flag
C1 S1 C11 101.75(19) . . ?
C11 O1 C15 109.0(2) . . ?
C14 O2 H2 109.5 . . ?
C17 O3 C16 117.6(3) . . ?
C2 C1 S1 122.1(2) . . ?
C6 C1 S1 117.5(3) . . ?
C6 C1 C2 120.4(3) . . ?
C1 C2 H2A 120.0 . . ?
C3 C2 C1 120.1(3) . . ?
C3 C2 H2A 120.0 . . ?
C2 C3 H3 119.4 . . ?
C2 C3 C4 121.3(3) . . ?
C4 C3 H3 119.4 . . ?
C5 C4 C3 118.4(3) . . ?
C5 C4 C10 120.1(3) . . ?
C10 C4 C3 121.5(4) . . ?
C4 C5 C6 119.6(3) . . ?
C4 C5 C7 118.5(3) . . ?
C6 C5 C7 121.9(3) . . ?
C1 C6 C5 120.3(3) . . ?
C1 C6 H6 119.9 . . ?
C5 C6 H6 119.9 . . ?
C5 C7 H7 120.0 . . ?
C8 C7 C5 119.9(4) . . ?
C8 C7 H7 120.0 . . ?
C7 C8 H8 119.4 . . ?
C7 C8 C9 121.2(3) . . ?
C9 C8 H8 119.4 . . ?
C8 C9 H9 119.7 . . ?
C10 C9 C8 120.6(4) . . ?
C10 C9 H9 119.7 . . ?
C4 C10 H10 120.1 . . ?
C9 C10 C4 119.8(4) . . ?
C9 C10 H10 120.1 . . ?
S1 C11 H11 109.2 . . ?
O1 C11 S1 109.9(2) . . ?
O1 C11 H11 109.2 . . ?
O1 C11 C12 110.3(3) . . ?
C12 C11 S1 109.1(3) . . ?
C12 C11 H11 109.2 . . ?
C11 C12 H12 119.5 . . ?
C13 C12 C11 121.0(3) . . ?
C13 C12 H12 119.5 . . ?
C12 C13 H13 118.7 . . ?
C12 C13 C14 122.6(3) . . ?
C14 C13 H13 118.7 . . ?
O2 C14 C13 112.1(4) . . ?
O2 C14 H14 107.4 . . ?
O2 C14 C15 112.4(3) . . ?
C13 C14 H14 107.4 . . ?
C13 C14 C15 109.9(3) . . ?
C15 C14 H14 107.4 . . ?
O1 C15 C14 109.5(3) . . ?
O1 C15 H15 109.1 . . ?
O1 C15 C16 107.8(3) . . ?
C14 C15 H15 109.1 . . ?
C16 C15 C14 112.3(3) . . ?
C16 C15 H15 109.1 . . ?
O3 C16 C15 107.8(3) . . ?
O3 C16 H16A 110.1 . . ?
O3 C16 H16B 110.1 . . ?
C15 C16 H16A 110.1 . . ?
C15 C16 H16B 110.1 . . ?
H16A C16 H16B 108.5 . . ?
O3 C17 C18 111.9(3) . . ?
O4 C17 O3 123.2(4) . . ?
O4 C17 C18 124.9(4) . . ?
C17 C18 H18A 109.5 . . ?
C17 C18 H18B 109.5 . . ?
C17 C18 H18C 109.5 . . ?
H18A C18 H18B 109.5 . . ?
H18A C18 H18C 109.5 . . ?
H18B C18 H18C 109.5 . . ?

loop_
_geom_bond_atom_site_label_1
_geom_bond_atom_site_label_2
_geom_bond_distance
_geom_bond_site_symmetry_2
_geom_bond_publ_flag
S1 C1 1.780(4) . ?
S1 C11 1.808(4) . ?
O1 C11 1.427(4) . ?
O1 C15 1.437(4) . ?
O2 H2 0.8200 . ?
O2 C14 1.431(5) . ?
O3 C16 1.443(4) . ?
O3 C17 1.334(5) . ?
O4 C17 1.212(5) . ?
C1 C2 1.415(6) . ?
C1 C6 1.379(5) . ?
C2 H2A 0.9300 . ?
C2 C3 1.357(5) . ?
C3 H3 0.9300 . ?
C3 C4 1.432(4) . ?
C4 C5 1.411(5) . ?
C4 C10 1.418(5) . ?
C5 C6 1.417(5) . ?
C5 C7 1.429(5) . ?
C6 H6 0.9300 . ?
C7 H7 0.9300 . ?
C7 C8 1.371(5) . ?
C8 H8 0.9300 . ?
C8 C9 1.397(6) . ?
C9 H9 0.9300 . ?
C9 C10 1.373(5) . ?
C10 H10 0.9300 . ?
C11 H11 0.9800 . ?
C11 C12 1.509(4) . ?
C12 H12 0.9300 . ?
C12 C13 1.327(5) . ?
C13 H13 0.9300 . ?
C13 C14 1.495(6) . ?
C14 H14 0.9800 . ?
C14 C15 1.529(5) . ?
C15 H15 0.9800 . ?
C15 C16 1.506(5) . ?
C16 H16A 0.9700 . ?
C16 H16B 0.9700 . ?
C17 C18 1.491(5) . ?
C18 H18A 0.9600 . ?
C18 H18B 0.9600 . ?
C18 H18C 0.9600 . ?

loop_
_geom_torsion_atom_site_label_1
_geom_torsion_atom_site_label_2
_geom_torsion_atom_site_label_3
_geom_torsion_atom_site_label_4
_geom_torsion
_geom_torsion_site_symmetry_1
_geom_torsion_site_symmetry_2
_geom_torsion_site_symmetry_3
_geom_torsion_site_symmetry_4
_geom_torsion_publ_flag
S1 C1 C2 C3 178.8(2) . . . . ?
S1 C1 C6 C5 -178.1(2) . . . . ?
S1 C11 C12 C13 141.4(3) . . . . ?
O1 C11 C12 C13 20.6(5) . . . . ?
O1 C15 C16 O3 56.5(4) . . . . ?
O2 C14 C15 O1 80.7(4) . . . . ?
O2 C14 C15 C16 -39.0(4) . . . . ?
C1 S1 C11 O1 -77.4(3) . . . . ?
C1 S1 C11 C12 161.5(2) . . . . ?
C1 C2 C3 C4 -0.7(5) . . . . ?
C2 C1 C6 C5 -0.4(5) . . . . ?
C2 C3 C4 C5 -0.5(5) . . . . ?
C2 C3 C4 C10 179.6(3) . . . . ?
C3 C4 C5 C6 1.3(4) . . . . ?
C3 C4 C5 C7 -179.3(3) . . . . ?
C3 C4 C10 C9 179.0(3) . . . . ?
C4 C5 C6 C1 -0.9(4) . . . . ?
C4 C5 C7 C8 0.4(5) . . . . ?
C5 C4 C10 C9 -0.9(5) . . . . ?
C5 C7 C8 C9 -1.1(5) . . . . ?
C6 C1 C2 C3 1.2(5) . . . . ?
C6 C5 C7 C8 179.7(3) . . . . ?
C7 C5 C6 C1 179.8(3) . . . . ?
C7 C8 C9 C10 0.8(5) . . . . ?
C8 C9 C10 C4 0.2(5) . . . . ?
C10 C4 C5 C6 -178.8(3) . . . . ?
C10 C4 C5 C7 0.6(4) . . . . ?
C11 S1 C1 C2 32.7(3) . . . . ?
C11 S1 C1 C6 -149.6(3) . . . . ?
C11 O1 C15 C14 71.3(3) . . . . ?
C11 O1 C15 C16 -166.3(3) . . . . ?
C11 C12 C13 C14 2.9(6) . . . . ?
C12 C13 C14 O2 -116.6(4) . . . . ?
C12 C13 C14 C15 9.2(6) . . . . ?
C13 C14 C15 O1 -44.8(4) . . . . ?
C13 C14 C15 C16 -164.5(4) . . . . ?
C14 C15 C16 O3 177.1(3) . . . . ?
C15 O1 C11 S1 -177.4(2) . . . . ?
C15 O1 C11 C12 -57.1(4) . . . . ?
C16 O3 C17 O4 -5.0(6) . . . . ?
C16 O3 C17 C18 173.6(3) . . . . ?
C17 O3 C16 C15 153.3(3) . . . . ?
